data_2310412
loop_
_publ_author_name
'Jamieson, P.B.'
'Dent Glasser, L.S.'

_publ_section_title
;
 Sodium silicate hydrates. III. The crystal structure of Na2 O Si O2 (H2
 O)6 and of the isostructural Na2 O Ge O2 (H2 O)6
;
_journal_name_full 'Acta Crystallographica (1,1948-23,1967)'
_journal_page_first 507
_journal_page_last 522
_journal_volume 22
_journal_year 1967
_chemical_formula_sum 'H12 Na2 O9 Si'
_chemical_name_systematic 'Na2 (H2 Si O4) (H2 O)5'
_space_group_IT_number 4
_symmetry_space_group_name_Hall 'P 2yb'
_symmetry_space_group_name_H-M 'P 1 21 1'
_cell_angle_alpha 90
_cell_angle_beta 102.1
_cell_angle_gamma 90
_cell_formula_units_Z 2
_cell_length_a 11.57
_cell_length_b 5.96
_cell_length_c 6.39
_cell_volume 430.847
_citation_journal_id_ASTM ACCRA9
_cod_data_source_file Jamieson_ACCRA9_1967_1406.cif
_cod_data_source_block H12Na2O9Si1
_cod_original_formula_sum 'H12 Na2 O9 Si1'
_cod_database_code 2310412

loop_
_symmetry_equiv_pos_as_xyz
x,y,z
-x,y+1/2,-z

loop_
_atom_site_label
_atom_site_type_symbol
_atom_site_fract_x
_atom_site_fract_y
_atom_site_fract_z
_atom_site_occupancy
_atom_site_U_iso_or_equiv
O6 O-2 0.413 0.32 0.301 1 0.0
O4 O-2 0.0807 0.26 0.279 1 0.0
Si1 Si+4 0.1258 0.0143 0.209 1 0.0
O2 O-2 0.1017 0.988 0.951 1 0.0
O9 O-2 0.1841 0.552 0.944 1 0.0
Na2 Na+1 0.1265 0.4986 0.5352 1 0.0
O3 O-2 0.0482 0.812 0.312 1 0.0
Na1 Na+1 0.3828 0.4619 0.9264 1 0.0
O8 O-2 0.419 0.853 0.058 1 0.0
O5 O-2 0.273 0.144 0.745 1 0.0
O1 O-2 0.2638 0.988 0.3362 1 0.0
O7 O-2 0.3383 0.633 0.562 1 0.0
